data_1543550
loop_
_publ_author_name
'Preshendren Govender'
'Fabio Edafe'
'Banothile C.E. Makhubela'
'Paul J. Dyson'
'Bruno Therrien'
'Gregory S. Smith'

_publ_section_title
;
 Neutral and cationic osmium(II)-arene metallodendrimers: Synthesis,
 characterisation and anticancer activity
;
_journal_name_full 'Inorganica Chimica Acta'
_journal_page_first 112
_journal_page_last 120
_journal_paper_doi 10.1016/j.ica.2013.05.025
_journal_volume 409A
_journal_year 2014
_chemical_formula_sum 'C20 H26 Cl N O Os'
_chemical_formula_weight 522.07
_space_group_IT_number 61
_symmetry_cell_setting orthorhombic
_symmetry_space_group_name_Hall '-P 2ac 2ab'
_symmetry_space_group_name_H-M 'P b c a'
_atom_sites_solution_hydrogens geom
_atom_sites_solution_primary direct
_atom_sites_solution_secondary difmap
_cell_angle_alpha 90.00
_cell_angle_beta 90.00
_cell_angle_gamma 90.00
_cell_formula_units_Z 16
_cell_length_a 12.8543(7)
_cell_length_b 18.2467(9)
_cell_length_c 32.5773(15)
_cell_measurement_reflns_used 40133
_cell_measurement_temperature 173(2)
_cell_measurement_theta_max 25.51
_cell_measurement_theta_min 2.52
_cell_volume 7641.0(7)
_computing_cell_refinement 'SAINT (7.60a, Bruker AXS Inc., Madison, WI, USA, 2006)'
_computing_data_collection 'SAINT (7.60a, Bruker AXS Inc., Madison, WI, USA, 2006)'
_computing_data_reduction 'SAINT (7.60a, Bruker AXS Inc., Madison, WI, USA, 2006)'
_computing_molecular_graphics 'X-Seed (Barbour, 2001)'
_computing_publication_material 'SHELXL-97 (Sheldrick, 2001)'
_computing_structure_refinement 'SHELXL-97 (Sheldrick, 1997)'
_computing_structure_solution 'SHELXS-97 (Sheldrick, 1997)'
_diffrn_ambient_temperature 173(2)
_diffrn_measured_fraction_theta_full 0.991
_diffrn_measured_fraction_theta_max 0.991
_diffrn_measurement_device_type 'Bruker Kappa Duo Apex II Diffractometer'
_diffrn_measurement_method '0.5\% \f scans and \w scans'
_diffrn_radiation_monochromator graphite
_diffrn_radiation_source 'fine-focus sealed tube'
_diffrn_radiation_type MoK\a
_diffrn_radiation_wavelength 0.71073
_diffrn_reflns_av_R_equivalents 0.0599
_diffrn_reflns_av_sigmaI/netI 0.0474
_diffrn_reflns_limit_h_max 16
_diffrn_reflns_limit_h_min -15
_diffrn_reflns_limit_k_max 22
_diffrn_reflns_limit_k_min -22
_diffrn_reflns_limit_l_max 22
_diffrn_reflns_limit_l_min -40
_diffrn_reflns_number 40133
_diffrn_reflns_theta_full 26.51
_diffrn_reflns_theta_max 26.51
_diffrn_reflns_theta_min 2.02
_diffrn_standards_decay_% 0
_diffrn_standards_interval_count 0
_diffrn_standards_interval_time 0
_diffrn_standards_number 0
_exptl_absorpt_coefficient_mu 6.821
_exptl_absorpt_correction_T_max 0.6114
_exptl_absorpt_correction_T_min 0.4277
_exptl_absorpt_correction_type multi-scan
_exptl_absorpt_process_details 'SADABS (Sheldrick, 1997)'
_exptl_crystal_colour yellow
_exptl_crystal_density_diffrn 1.815
_exptl_crystal_density_method 'not measured'
_exptl_crystal_description needle
_exptl_crystal_F_000 4064
_exptl_crystal_size_max 0.15
_exptl_crystal_size_mid 0.13
_exptl_crystal_size_min 0.08
_refine_diff_density_max 0.758
_refine_diff_density_min -0.779
_refine_diff_density_rms 0.129
_refine_ls_extinction_method none
_refine_ls_goodness_of_fit_ref 1.004
_refine_ls_hydrogen_treatment constr
_refine_ls_matrix_type full
_refine_ls_number_parameters 441
_refine_ls_number_reflns 7862
_refine_ls_number_restraints 0
_refine_ls_restrained_S_all 1.004
_refine_ls_R_factor_all 0.0487
_refine_ls_R_factor_gt 0.0289
_refine_ls_shift/su_max 0.002
_refine_ls_shift/su_mean 0.000
_refine_ls_structure_factor_coef Fsqd
_refine_ls_weighting_details 'calc w=1/[\s^2^(Fo^2^)+(0.0139P)^2^+6.0751P] where P=(Fo^2^+2Fc^2^)/3'
_refine_ls_weighting_scheme calc
_refine_ls_wR_factor_gt 0.0504
_refine_ls_wR_factor_ref 0.0556
_reflns_number_gt 5977
_reflns_number_total 7862
_reflns_threshold_expression >2sigma(I)
_cod_data_source_file ICA-2014-409A-112-120-3.cif
_cod_data_source_block 3
_cod_depositor_comments
;
The following automatic conversions were performed:

'_symmetry_cell_setting' value 'Orthorhombic' changed to
'orthorhombic' according to the built-in table from CIF Core
dictionary named 'cif_core.dic' version 2.4.1 from 2010-06-29.

Automatic conversion script
Id: cif_fix_values 4624 2016-04-14 12:54:50Z antanas 

The following automatic conversions were performed:

'_journal_paper_doi' value 'doi:10.1016/j.ica.2013.05.025' was
changed to '10.1016/j.ica.2013.05.025'.

Automatic conversion script
Id: cif_fix_values 6433 2018-09-21 13:16:33Z andrius 
;
_cod_original_sg_symbol_H-M Pbca
_cod_database_code 1543550

loop_
_symmetry_equiv_pos_as_xyz
'x, y, z'
'-x+1/2, -y, z+1/2'
'x+1/2, -y+1/2, -z'
'-x, y+1/2, -z+1/2'
'-x, -y, -z'
'x-1/2, y, -z-1/2'
'-x-1/2, y-1/2, z'
'x, -y-1/2, z-1/2'

loop_
_atom_site_label
_atom_site_type_symbol
_atom_site_fract_x
_atom_site_fract_y
_atom_site_fract_z
_atom_site_U_iso_or_equiv
_atom_site_adp_type
_atom_site_occupancy
_atom_site_symmetry_multiplicity
_atom_site_calc_flag
_atom_site_refinement_flags
_atom_site_disorder_assembly
_atom_site_disorder_group
Os1A Os 0.508402(14) 0.727493(11) 0.448023(5) 0.02515(5) Uani 1 1 d . . .
Cl1A Cl 0.36109(10) 0.67024(8) 0.48188(4) 0.0412(3) Uani 1 1 d . . .
O1A O 0.3965(3) 0.80083(18) 0.42810(10) 0.0340(8) Uani 1 1 d . . .
N1A N 0.5218(3) 0.7896(2) 0.50191(11) 0.0319(10) Uani 1 1 d . . .
C1A C 0.3595(4) 0.8585(3) 0.44646(15) 0.0312(11) Uani 1 1 d . . .
C2A C 0.2796(4) 0.8986(3) 0.42671(16) 0.0353(12) Uani 1 1 d . . .
H2A H 0.2527 0.8813 0.4013 0.042 Uiso 1 1 calc R . .
C3A C 0.2402(4) 0.9617(3) 0.44329(17) 0.0445(14) Uani 1 1 d . . .
H3A H 0.1860 0.9870 0.4294 0.053 Uiso 1 1 calc R . .
C4A C 0.2780(5) 0.9893(3) 0.48011(18) 0.0482(15) Uani 1 1 d . . .
H4A H 0.2511 1.0336 0.4911 0.058 Uiso 1 1 calc R . .
C5A C 0.3541(4) 0.9521(3) 0.50020(17) 0.0423(14) Uani 1 1 d . . .
H5A H 0.3796 0.9708 0.5255 0.051 Uiso 1 1 calc R . .
C6A C 0.3960(4) 0.8865(3) 0.48454(15) 0.0346(13) Uani 1 1 d . . .
C7A C 0.4741(4) 0.8507(3) 0.50850(15) 0.0395(14) Uani 1 1 d . . .
H7A H 0.4938 0.8756 0.5329 0.047 Uiso 1 1 calc R . .
C8A C 0.5942(4) 0.7656(3) 0.53443(15) 0.0411(14) Uani 1 1 d . . .
H8A1 H 0.6153 0.8086 0.5510 0.049 Uiso 1 1 calc R . .
H8A2 H 0.6576 0.7449 0.5216 0.049 Uiso 1 1 calc R . .
C9A C 0.5457(5) 0.7091(4) 0.56210(18) 0.0555(17) Uani 1 1 d . . .
H9A1 H 0.5998 0.6890 0.5806 0.067 Uiso 1 1 calc R . .
H9A2 H 0.5188 0.6682 0.5451 0.067 Uiso 1 1 calc R . .
C10A C 0.4576(5) 0.7399(4) 0.58782(19) 0.068(2) Uani 1 1 d . . .
H10A H 0.4851 0.7768 0.6068 0.103 Uiso 1 1 calc R . .
H10B H 0.4250 0.7002 0.6035 0.103 Uiso 1 1 calc R . .
H10C H 0.4057 0.7625 0.5698 0.103 Uiso 1 1 calc R . .
C11A C 0.5490(5) 0.5470(3) 0.45270(17) 0.0483(15) Uani 1 1 d . . .
H11A H 0.5623 0.5482 0.4823 0.072 Uiso 1 1 calc R . .
H11B H 0.5918 0.5087 0.4400 0.072 Uiso 1 1 calc R . .
H11C H 0.4753 0.5365 0.4478 0.072 Uiso 1 1 calc R . .
C12A C 0.5761(4) 0.6197(3) 0.43438(15) 0.0320(12) Uani 1 1 d . . .
C13A C 0.6526(4) 0.6644(3) 0.45291(14) 0.0285(11) Uani 1 1 d . . .
H13A H 0.6910 0.6464 0.4757 0.034 Uiso 1 1 calc R . .
C14A C 0.6725(4) 0.7357(3) 0.43781(13) 0.0289(11) Uani 1 1 d . . .
H14A H 0.7223 0.7654 0.4515 0.035 Uiso 1 1 calc R . .
C15A C 0.6208(4) 0.7645(3) 0.40310(14) 0.0285(11) Uani 1 1 d . . .
C16A C 0.5470(4) 0.7171(3) 0.38405(14) 0.0310(12) Uani 1 1 d . . .
H16A H 0.5110 0.7344 0.3605 0.037 Uiso 1 1 calc R . .
C17A C 0.5249(4) 0.6463(3) 0.39823(14) 0.0322(12) Uani 1 1 d . . .
H17A H 0.4765 0.6162 0.3840 0.039 Uiso 1 1 calc R . .
C18A C 0.6351(4) 0.8417(3) 0.38709(16) 0.0413(14) Uani 1 1 d . . .
H18A H 0.5641 0.8624 0.3824 0.050 Uiso 1 1 calc R . .
C19A C 0.6900(5) 0.8921(3) 0.41709(19) 0.0594(18) Uani 1 1 d . . .
H19A H 0.7616 0.8751 0.4212 0.089 Uiso 1 1 calc R . .
H19B H 0.6530 0.8917 0.4434 0.089 Uiso 1 1 calc R . .
H19C H 0.6910 0.9420 0.4060 0.089 Uiso 1 1 calc R . .
C20A C 0.6896(5) 0.8401(4) 0.34575(18) 0.067(2) Uani 1 1 d . . .
H20A H 0.7026 0.8903 0.3365 0.100 Uiso 1 1 calc R . .
H20B H 0.6454 0.8149 0.3257 0.100 Uiso 1 1 calc R . .
H20C H 0.7558 0.8139 0.3484 0.100 Uiso 1 1 calc R . .
Cl1B Cl 0.42347(10) 0.68368(8) 0.27753(4) 0.0388(3) Uani 1 1 d . . .
O1B O 0.3653(3) 0.55873(18) 0.33379(9) 0.0328(8) Uani 1 1 d . . .
N1B N 0.2574(3) 0.5709(2) 0.25643(11) 0.0331(10) Uani 1 1 d . . .
C1B C 0.4114(4) 0.5035(3) 0.31587(15) 0.0329(12) Uani 1 1 d . . .
C2B C 0.4828(4) 0.4615(3) 0.33851(17) 0.0466(15) Uani 1 1 d . . .
H2B H 0.4959 0.4744 0.3663 0.056 Uiso 1 1 calc R . .
C3B C 0.5338(5) 0.4031(3) 0.3221(2) 0.0592(18) Uani 1 1 d . . .
H3B H 0.5819 0.3767 0.3386 0.071 Uiso 1 1 calc R . .
C4B C 0.5169(5) 0.3813(3) 0.2819(2) 0.0606(19) Uani 1 1 d . . .
H4B H 0.5539 0.3412 0.2704 0.073 Uiso 1 1 calc R . .
C5B C 0.4456(5) 0.4193(3) 0.25951(18) 0.0490(16) Uani 1 1 d . . .
H5B H 0.4312 0.4035 0.2323 0.059 Uiso 1 1 calc R . .
C6B C 0.3917(4) 0.4814(3) 0.27501(16) 0.0345(12) Uani 1 1 d . . .
C7B C 0.3138(4) 0.5139(3) 0.24962(15) 0.0379(13) Uani 1 1 d . . .
H7B H 0.3019 0.4901 0.2241 0.045 Uiso 1 1 calc R . .
C8B C 0.1812(4) 0.5890(4) 0.22351(15) 0.0468(16) Uani 1 1 d . . .
H8B1 H 0.1133 0.6010 0.2361 0.056 Uiso 1 1 calc R . .
H8B2 H 0.1714 0.5457 0.2056 0.056 Uiso 1 1 calc R . .
C9B C 0.2167(5) 0.6523(4) 0.19809(17) 0.065(2) Uani 1 1 d . . .
H9B1 H 0.2421 0.6916 0.2165 0.079 Uiso 1 1 calc R . .
H9B2 H 0.1565 0.6719 0.1826 0.079 Uiso 1 1 calc R . .
C10B C 0.3019(6) 0.6329(5) 0.1682(2) 0.089(3) Uani 1 1 d . . .
H10D H 0.3610 0.6120 0.1831 0.134 Uiso 1 1 calc R . .
H10E H 0.3243 0.6771 0.1536 0.134 Uiso 1 1 calc R . .
H10F H 0.2757 0.5969 0.1484 0.134 Uiso 1 1 calc R . .
C11B C 0.2608(5) 0.8188(3) 0.30797(19) 0.0552(16) Uani 1 1 d . . .
H11D H 0.2606 0.8197 0.2779 0.083 Uiso 1 1 calc R . .
H11E H 0.3324 0.8229 0.3180 0.083 Uiso 1 1 calc R . .
H11F H 0.2197 0.8600 0.3184 0.083 Uiso 1 1 calc R . .
C12B C 0.2142(4) 0.7480(3) 0.32269(16) 0.0344(13) Uani 1 1 d . . .
C13B C 0.1360(4) 0.7117(3) 0.30013(15) 0.0310(12) Uani 1 1 d . . .
H13B H 0.1084 0.7339 0.2761 0.037 Uiso 1 1 calc R . .
C14B C 0.0983(3) 0.6427(3) 0.31290(14) 0.0268(11) Uani 1 1 d . . .
H14B H 0.0455 0.6195 0.2972 0.032 Uiso 1 1 calc R . .
C15B C 0.1368(4) 0.6071(3) 0.34826(14) 0.0276(11) Uani 1 1 d . . .
C16B C 0.2119(4) 0.6456(3) 0.37180(14) 0.0335(12) Uani 1 1 d . . .
H16B H 0.2374 0.6240 0.3964 0.040 Uiso 1 1 calc R . .
C17B C 0.2497(4) 0.7145(3) 0.35992(14) 0.0326(12) Uani 1 1 d . . .
H17B H 0.2991 0.7391 0.3767 0.039 Uiso 1 1 calc R . .
C18B C 0.1047(4) 0.5299(3) 0.36119(15) 0.0373(13) Uani 1 1 d . . .
H18B H 0.1694 0.5046 0.3707 0.045 Uiso 1 1 calc R . .
C19B C 0.0317(5) 0.5319(3) 0.39722(17) 0.0539(17) Uani 1 1 d . . .
H19D H -0.0334 0.5558 0.3891 0.081 Uiso 1 1 calc R . .
H19E H 0.0638 0.5594 0.4197 0.081 Uiso 1 1 calc R . .
H19F H 0.0171 0.4817 0.4063 0.081 Uiso 1 1 calc R . .
C20B C 0.0608(5) 0.4844(3) 0.32672(17) 0.0535(16) Uani 1 1 d . . .
H20D H 0.0464 0.4348 0.3367 0.080 Uiso 1 1 calc R . .
H20E H 0.1113 0.4821 0.3042 0.080 Uiso 1 1 calc R . .
H20F H -0.0038 0.5068 0.3168 0.080 Uiso 1 1 calc R . .
Os1B Os 0.265890(14) 0.635895(10) 0.309207(5) 0.02372(5) Uani 1 1 d . . .

loop_
_atom_site_aniso_label
_atom_site_aniso_U_11
_atom_site_aniso_U_22
_atom_site_aniso_U_33
_atom_site_aniso_U_23
_atom_site_aniso_U_13
_atom_site_aniso_U_12
Os1A 0.01947(10) 0.03095(11) 0.02503(9) -0.00344(8) -0.00096(8) 0.00045(8)
Cl1A 0.0270(7) 0.0513(9) 0.0453(8) -0.0012(7) 0.0075(6) -0.0080(6)
O1A 0.031(2) 0.037(2) 0.0339(19) -0.0082(16) -0.0051(16) 0.0064(16)
N1A 0.024(2) 0.047(3) 0.025(2) -0.008(2) -0.0006(18) -0.001(2)
C1A 0.026(3) 0.027(3) 0.040(3) 0.003(3) 0.004(2) -0.004(2)
C2A 0.030(3) 0.031(3) 0.044(3) 0.006(2) 0.006(2) 0.006(2)
C3A 0.036(3) 0.037(3) 0.060(4) 0.012(3) 0.016(3) 0.006(3)
C4A 0.061(4) 0.024(3) 0.060(4) -0.002(3) 0.022(3) 0.006(3)
C5A 0.053(4) 0.033(3) 0.042(3) -0.007(3) 0.007(3) -0.004(3)
C6A 0.033(3) 0.031(3) 0.040(3) -0.007(2) 0.003(2) 0.001(2)
C7A 0.043(3) 0.044(4) 0.032(3) -0.016(3) 0.006(3) -0.007(3)
C8A 0.027(3) 0.062(4) 0.034(3) -0.013(3) -0.006(2) 0.006(3)
C9A 0.048(4) 0.071(5) 0.047(4) 0.010(3) -0.016(3) 0.010(3)
C10A 0.038(4) 0.115(6) 0.052(4) 0.020(4) 0.003(3) -0.007(4)
C11A 0.050(4) 0.038(3) 0.058(4) 0.008(3) -0.009(3) 0.003(3)
C12A 0.024(3) 0.031(3) 0.041(3) -0.003(2) 0.005(2) 0.006(2)
C13A 0.023(3) 0.037(3) 0.025(3) 0.004(2) 0.000(2) 0.009(2)
C14A 0.020(3) 0.040(3) 0.027(3) -0.008(2) 0.004(2) -0.001(2)
C15A 0.026(3) 0.031(3) 0.029(3) 0.000(2) 0.006(2) -0.003(2)
C16A 0.026(3) 0.045(3) 0.022(2) -0.002(2) -0.001(2) 0.006(2)
C17A 0.030(3) 0.037(3) 0.030(3) -0.010(2) -0.001(2) 0.004(2)
C18A 0.036(3) 0.038(3) 0.050(3) 0.010(3) 0.005(3) -0.003(3)
C19A 0.064(4) 0.036(4) 0.078(5) 0.011(3) -0.010(4) -0.008(3)
C20A 0.071(5) 0.072(5) 0.058(4) 0.032(4) 0.006(4) -0.003(4)
Cl1B 0.0274(7) 0.0443(8) 0.0445(7) 0.0036(7) 0.0074(6) -0.0021(6)
O1B 0.037(2) 0.035(2) 0.0265(18) -0.0021(15) -0.0044(16) 0.0122(17)
N1B 0.024(2) 0.047(3) 0.028(2) -0.004(2) -0.0019(19) 0.004(2)
C1B 0.029(3) 0.029(3) 0.040(3) 0.006(3) 0.009(2) 0.003(2)
C2B 0.048(4) 0.049(4) 0.043(3) 0.013(3) 0.006(3) 0.016(3)
C3B 0.062(4) 0.039(4) 0.076(5) 0.013(3) 0.012(4) 0.023(3)
C4B 0.061(4) 0.033(4) 0.088(5) 0.006(3) 0.035(4) 0.017(3)
C5B 0.059(4) 0.036(4) 0.052(4) -0.009(3) 0.021(3) 0.002(3)
C6B 0.033(3) 0.031(3) 0.040(3) -0.001(2) 0.012(2) 0.000(2)
C7B 0.040(3) 0.044(4) 0.029(3) -0.014(2) 0.008(2) -0.007(3)
C8B 0.028(3) 0.086(5) 0.027(3) -0.011(3) -0.005(2) 0.009(3)
C9B 0.041(4) 0.114(6) 0.041(3) 0.027(4) -0.005(3) 0.016(4)
C10B 0.062(5) 0.148(8) 0.058(4) 0.033(5) 0.014(4) 0.025(5)
C11B 0.054(4) 0.026(3) 0.086(5) 0.007(3) -0.001(3) 0.000(3)
C12B 0.031(3) 0.022(3) 0.050(3) -0.001(2) 0.004(2) 0.004(2)
C13B 0.026(3) 0.029(3) 0.038(3) 0.007(2) -0.002(2) 0.006(2)
C14B 0.013(2) 0.036(3) 0.031(3) -0.007(2) 0.000(2) 0.003(2)
C15B 0.023(3) 0.033(3) 0.027(3) -0.002(2) 0.003(2) 0.000(2)
C16B 0.033(3) 0.044(3) 0.023(2) -0.001(2) 0.007(2) 0.009(2)
C17B 0.025(3) 0.038(3) 0.034(3) -0.016(2) 0.001(2) 0.002(2)
C18B 0.035(3) 0.041(3) 0.036(3) 0.006(2) 0.000(2) -0.002(3)
C19B 0.060(4) 0.046(4) 0.055(4) 0.001(3) 0.025(3) -0.008(3)
C20B 0.071(4) 0.035(3) 0.054(4) -0.002(3) 0.010(3) -0.009(3)
Os1B 0.02090(10) 0.02745(10) 0.02281(9) -0.00054(8) -0.00168(8) 0.00251(8)

loop_
_atom_type_symbol
_atom_type_description
_atom_type_scat_dispersion_real
_atom_type_scat_dispersion_imag
_atom_type_scat_source
C C 0.0033 0.0016 'International Tables Vol C Tables 4.2.6.8 and 6.1.1.4'
H H 0.0000 0.0000 'International Tables Vol C Tables 4.2.6.8 and 6.1.1.4'
N N 0.0061 0.0033 'International Tables Vol C Tables 4.2.6.8 and 6.1.1.4'
O O 0.0106 0.0060 'International Tables Vol C Tables 4.2.6.8 and 6.1.1.4'
Cl Cl 0.1484 0.1585 'International Tables Vol C Tables 4.2.6.8 and 6.1.1.4'
Os Os -1.2165 7.6030 'International Tables Vol C Tables 4.2.6.8 and 6.1.1.4'

loop_
_geom_angle_atom_site_label_1
_geom_angle_atom_site_label_2
_geom_angle_atom_site_label_3
_geom_angle
_geom_angle_site_symmetry_1
_geom_angle_site_symmetry_3
O1A Os1A N1A 88.30(14) . .
O1A Os1A C14A 126.23(16) . .
N1A Os1A C14A 90.64(16) . .
O1A Os1A C16A 85.06(16) . .
N1A Os1A C16A 147.16(18) . .
C14A Os1A C16A 68.17(17) . .
O1A Os1A C15A 92.89(16) . .
N1A Os1A C15A 110.04(17) . .
C14A Os1A C15A 38.30(17) . .
C16A Os1A C15A 38.59(17) . .
O1A Os1A C13A 162.22(15) . .
N1A Os1A C13A 98.85(17) . .
C14A Os1A C13A 38.14(17) . .
C16A Os1A C13A 80.11(18) . .
C15A Os1A C13A 69.38(18) . .
O1A Os1A C12A 142.29(16) . .
N1A Os1A C12A 128.38(17) . .
C14A Os1A C12A 68.97(18) . .
C16A Os1A C12A 68.48(19) . .
C15A Os1A C12A 82.99(18) . .
C13A Os1A C12A 37.60(17) . .
O1A Os1A C17A 105.69(15) . .
N1A Os1A C17A 165.99(17) . .
C14A Os1A C17A 80.68(18) . .
C16A Os1A C17A 37.46(18) . .
C15A Os1A C17A 69.40(18) . .
C13A Os1A C17A 67.58(18) . .
C12A Os1A C17A 38.00(17) . .
O1A Os1A Cl1A 83.02(10) . .
N1A Os1A Cl1A 85.20(11) . .
C14A Os1A Cl1A 150.39(13) . .
C16A Os1A Cl1A 125.61(14) . .
C15A Os1A Cl1A 164.17(13) . .
C13A Os1A Cl1A 113.65(13) . .
C12A Os1A Cl1A 90.89(13) . .
C17A Os1A Cl1A 96.90(14) . .
C1A O1A Os1A 129.3(3) . .
C7A N1A C8A 115.8(4) . .
C7A N1A Os1A 124.6(3) . .
C8A N1A Os1A 119.5(3) . .
O1A C1A C2A 118.3(4) . .
O1A C1A C6A 124.9(5) . .
C2A C1A C6A 116.8(5) . .
C3A C2A C1A 121.6(5) . .
C3A C2A H2A 119.2 . .
C1A C2A H2A 119.2 . .
C2A C3A C4A 121.1(5) . .
C2A C3A H3A 119.5 . .
C4A C3A H3A 119.5 . .
C5A C4A C3A 119.2(5) . .
C5A C4A H4A 120.4 . .
C3A C4A H4A 120.4 . .
C4A C5A C6A 121.7(5) . .
C4A C5A H5A 119.2 . .
C6A C5A H5A 119.2 . .
C5A C6A C1A 119.7(5) . .
C5A C6A C7A 117.3(5) . .
C1A C6A C7A 123.0(5) . .
N1A C7A C6A 129.6(5) . .
N1A C7A H7A 115.2 . .
C6A C7A H7A 115.2 . .
N1A C8A C9A 111.8(4) . .
N1A C8A H8A1 109.3 . .
C9A C8A H8A1 109.3 . .
N1A C8A H8A2 109.3 . .
C9A C8A H8A2 109.3 . .
H8A1 C8A H8A2 107.9 . .
C8A C9A C10A 112.7(5) . .
C8A C9A H9A1 109.1 . .
C10A C9A H9A1 109.1 . .
C8A C9A H9A2 109.1 . .
C10A C9A H9A2 109.1 . .
H9A1 C9A H9A2 107.8 . .
C9A C10A H10A 109.5 . .
C9A C10A H10B 109.5 . .
H10A C10A H10B 109.5 . .
C9A C10A H10C 109.5 . .
H10A C10A H10C 109.5 . .
H10B C10A H10C 109.5 . .
C12A C11A H11A 109.5 . .
C12A C11A H11B 109.5 . .
H11A C11A H11B 109.5 . .
C12A C11A H11C 109.5 . .
H11A C11A H11C 109.5 . .
H11B C11A H11C 109.5 . .
C13A C12A C17A 118.3(5) . .
C13A C12A C11A 120.2(5) . .
C17A C12A C11A 121.4(5) . .
C13A C12A Os1A 70.9(3) . .
C17A C12A Os1A 71.4(3) . .
C11A C12A Os1A 128.4(4) . .
C12A C13A C14A 120.5(4) . .
C12A C13A Os1A 71.5(3) . .
C14A C13A Os1A 69.1(3) . .
C12A C13A H13A 119.7 . .
C14A C13A H13A 119.7 . .
Os1A C13A H13A 132.8 . .
C15A C14A C13A 122.4(4) . .
C15A C14A Os1A 71.8(3) . .
C13A C14A Os1A 72.8(3) . .
C15A C14A H14A 118.8 . .
C13A C14A H14A 118.8 . .
Os1A C14A H14A 129.2 . .
C14A C15A C16A 115.8(4) . .
C14A C15A C18A 124.4(5) . .
C16A C15A C18A 119.7(4) . .
C14A C15A Os1A 69.9(3) . .
C16A C15A Os1A 70.2(3) . .
C18A C15A Os1A 127.2(4) . .
C17A C16A C15A 123.4(4) . .
C17A C16A Os1A 73.5(3) . .
C15A C16A Os1A 71.2(3) . .
C17A C16A H16A 118.3 . .
C15A C16A H16A 118.3 . .
Os1A C16A H16A 129.8 . .
C16A C17A C12A 119.4(5) . .
C16A C17A Os1A 69.1(3) . .
C12A C17A Os1A 70.6(3) . .
C16A C17A H17A 120.3 . .
C12A C17A H17A 120.3 . .
Os1A C17A H17A 133.0 . .
C15A C18A C19A 113.5(4) . .
C15A C18A C20A 110.1(5) . .
C19A C18A C20A 111.6(5) . .
C15A C18A H18A 107.1 . .
C19A C18A H18A 107.1 . .
C20A C18A H18A 107.1 . .
C18A C19A H19A 109.5 . .
C18A C19A H19B 109.5 . .
H19A C19A H19B 109.5 . .
C18A C19A H19C 109.5 . .
H19A C19A H19C 109.5 . .
H19B C19A H19C 109.5 . .
C18A C20A H20A 109.5 . .
C18A C20A H20B 109.5 . .
H20A C20A H20B 109.5 . .
C18A C20A H20C 109.5 . .
H20A C20A H20C 109.5 . .
H20B C20A H20C 109.5 . .
C1B O1B Os1B 129.4(3) . .
C7B N1B C8B 115.2(4) . .
C7B N1B Os1B 124.8(3) . .
C8B N1B Os1B 120.0(3) . .
O1B C1B C2B 118.8(5) . .
O1B C1B C6B 124.0(4) . .
C2B C1B C6B 117.2(5) . .
C3B C2B C1B 122.4(6) . .
C3B C2B H2B 118.8 . .
C1B C2B H2B 118.8 . .
C2B C3B C4B 121.4(6) . .
C2B C3B H3B 119.3 . .
C4B C3B H3B 119.3 . .
C5B C4B C3B 117.7(5) . .
C5B C4B H4B 121.1 . .
C3B C4B H4B 121.1 . .
C4B C5B C6B 123.0(6) . .
C4B C5B H5B 118.5 . .
C6B C5B H5B 118.5 . .
C1B C6B C5B 118.3(5) . .
C1B C6B C7B 123.6(5) . .
C5B C6B C7B 117.9(5) . .
N1B C7B C6B 129.1(5) . .
N1B C7B H7B 115.5 . .
C6B C7B H7B 115.5 . .
N1B C8B C9B 111.8(5) . .
N1B C8B H8B1 109.3 . .
C9B C8B H8B1 109.3 . .
N1B C8B H8B2 109.3 . .
C9B C8B H8B2 109.3 . .
H8B1 C8B H8B2 107.9 . .
C8B C9B C10B 113.5(6) . .
C8B C9B H9B1 108.9 . .
C10B C9B H9B1 108.9 . .
C8B C9B H9B2 108.9 . .
C10B C9B H9B2 108.9 . .
H9B1 C9B H9B2 107.7 . .
C9B C10B H10D 109.5 . .
C9B C10B H10E 109.5 . .
H10D C10B H10E 109.5 . .
C9B C10B H10F 109.5 . .
H10D C10B H10F 109.5 . .
H10E C10B H10F 109.5 . .
C12B C11B H11D 109.5 . .
C12B C11B H11E 109.5 . .
H11D C11B H11E 109.5 . .
C12B C11B H11F 109.5 . .
H11D C11B H11F 109.5 . .
H11E C11B H11F 109.5 . .
C13B C12B C17B 117.9(4) . .
C13B C12B C11B 121.4(5) . .
C17B C12B C11B 120.7(5) . .
C13B C12B Os1B 71.0(3) . .
C17B C12B Os1B 71.0(3) . .
C11B C12B Os1B 128.1(4) . .
C12B C13B C14B 120.7(4) . .
C12B C13B Os1B 71.5(3) . .
C14B C13B Os1B 70.0(3) . .
C12B C13B H13B 119.7 . .
C14B C13B H13B 119.7 . .
Os1B C13B H13B 131.7 . .
C13B C14B C15B 122.1(4) . .
C13B C14B Os1B 72.1(3) . .
C15B C14B Os1B 70.7(3) . .
C13B C14B H14B 119.0 . .
C15B C14B H14B 119.0 . .
Os1B C14B H14B 131.1 . .
C14B C15B C16B 116.8(4) . .
C14B C15B C18B 123.7(4) . .
C16B C15B C18B 119.4(4) . .
C14B C15B Os1B 71.1(3) . .
C16B C15B Os1B 71.0(3) . .
C18B C15B Os1B 126.6(3) . .
C17B C16B C15B 122.0(5) . .
C17B C16B Os1B 72.7(3) . .
C15B C16B Os1B 70.6(3) . .
C17B C16B H16B 119.0 . .
C15B C16B H16B 119.0 . .
Os1B C16B H16B 130.5 . .
C16B C17B C12B 120.4(5) . .
C16B C17B Os1B 69.8(3) . .
C12B C17B Os1B 70.9(3) . .
C16B C17B H17B 119.8 . .
C12B C17B H17B 119.8 . .
Os1B C17B H17B 132.6 . .
C19B C18B C20B 111.2(5) . .
C19B C18B C15B 111.2(4) . .
C20B C18B C15B 113.8(4) . .
C19B C18B H18B 106.7 . .
C20B C18B H18B 106.7 . .
C15B C18B H18B 106.7 . .
C18B C19B H19D 109.5 . .
C18B C19B H19E 109.5 . .
H19D C19B H19E 109.5 . .
C18B C19B H19F 109.5 . .
H19D C19B H19F 109.5 . .
H19E C19B H19F 109.5 . .
C18B C20B H20D 109.5 . .
C18B C20B H20E 109.5 . .
H20D C20B H20E 109.5 . .
C18B C20B H20F 109.5 . .
H20D C20B H20F 109.5 . .
H20E C20B H20F 109.5 . .
O1B Os1B N1B 87.94(14) . .
O1B Os1B C15B 94.65(16) . .
N1B Os1B C15B 107.86(17) . .
O1B Os1B C14B 129.42(16) . .
N1B Os1B C14B 91.53(16) . .
C15B Os1B C14B 38.19(17) . .
O1B Os1B C16B 83.60(16) . .
N1B Os1B C16B 143.64(18) . .
C15B Os1B C16B 38.39(17) . .
C14B Os1B C16B 67.84(18) . .
O1B Os1B C13B 163.02(15) . .
N1B Os1B C13B 102.00(17) . .
C15B Os1B C13B 69.32(18) . .
C14B Os1B C13B 37.88(17) . .
C16B Os1B C13B 80.26(18) . .
O1B Os1B C12B 138.23(16) . .
N1B Os1B C12B 132.63(18) . .
C15B Os1B C12B 82.89(18) . .
C14B Os1B C12B 68.50(18) . .
C16B Os1B C12B 68.76(19) . .
C13B Os1B C12B 37.52(18) . .
O1B Os1B C17B 102.27(16) . .
N1B Os1B C17B 169.45(17) . .
C15B Os1B C17B 69.06(18) . .
C14B Os1B C17B 79.98(17) . .
C16B Os1B C17B 37.52(18) . .
C13B Os1B C17B 67.45(18) . .
C12B Os1B C17B 38.07(18) . .
O1B Os1B Cl1B 83.90(10) . .
N1B Os1B Cl1B 84.15(11) . .
C15B Os1B Cl1B 167.88(13) . .
C14B Os1B Cl1B 146.33(13) . .
C16B Os1B Cl1B 129.61(14) . .
C13B Os1B Cl1B 110.54(13) . .
C12B Os1B Cl1B 90.16(14) . .
C17B Os1B Cl1B 99.42(13) . .

loop_
_geom_bond_atom_site_label_1
_geom_bond_atom_site_label_2
_geom_bond_distance
_geom_bond_site_symmetry_2
Os1A O1A 2.069(3) .
Os1A N1A 2.097(4) .
Os1A C14A 2.140(5) .
Os1A C16A 2.151(5) .
Os1A C15A 2.165(5) .
Os1A C13A 2.188(5) .
Os1A C12A 2.197(5) .
Os1A C17A 2.207(5) .
Os1A Cl1A 2.4276(13) .
O1A C1A 1.300(6) .
N1A C7A 1.291(6) .
N1A C8A 1.476(6) .
C1A C2A 1.416(7) .
C1A C6A 1.421(7) .
C2A C3A 1.369(7) .
C2A H2A 0.9500 .
C3A C4A 1.389(7) .
C3A H3A 0.9500 .
C4A C5A 1.358(7) .
C4A H4A 0.9500 .
C5A C6A 1.408(7) .
C5A H5A 0.9500 .
C6A C7A 1.430(7) .
C7A H7A 0.9500 .
C8A C9A 1.506(8) .
C8A H8A1 0.9900 .
C8A H8A2 0.9900 .
C9A C10A 1.517(8) .
C9A H9A1 0.9900 .
C9A H9A2 0.9900 .
C10A H10A 0.9800 .
C10A H10B 0.9800 .
C10A H10C 0.9800 .
C11A C12A 1.495(7) .
C11A H11A 0.9800 .
C11A H11B 0.9800 .
C11A H11C 0.9800 .
C12A C13A 1.413(7) .
C12A C17A 1.434(7) .
C13A C14A 1.415(6) .
C13A H13A 0.9500 .
C14A C15A 1.412(6) .
C14A H14A 0.9500 .
C15A C16A 1.426(7) .
C15A C18A 1.513(7) .
C16A C17A 1.401(7) .
C16A H16A 0.9500 .
C17A H17A 0.9500 .
C18A C19A 1.516(7) .
C18A C20A 1.518(7) .
C18A H18A 1.0000 .
C19A H19A 0.9800 .
C19A H19B 0.9800 .
C19A H19C 0.9800 .
C20A H20A 0.9800 .
C20A H20B 0.9800 .
C20A H20C 0.9800 .
Cl1B Os1B 2.4349(12) .
O1B C1B 1.307(5) .
O1B Os1B 2.063(3) .
N1B C7B 1.286(6) .
N1B C8B 1.490(6) .
N1B Os1B 2.092(4) .
C1B C2B 1.404(7) .
C1B C6B 1.414(7) .
C2B C3B 1.361(8) .
C2B H2B 0.9500 .
C3B C4B 1.386(9) .
C3B H3B 0.9500 .
C4B C5B 1.361(8) .
C4B H4B 0.9500 .
C5B C6B 1.421(7) .
C5B H5B 0.9500 .
C6B C7B 1.428(7) .
C7B H7B 0.9500 .
C8B C9B 1.492(8) .
C8B H8B1 0.9900 .
C8B H8B2 0.9900 .
C9B C10B 1.509(8) .
C9B H9B1 0.9900 .
C9B H9B2 0.9900 .
C10B H10D 0.9800 .
C10B H10E 0.9800 .
C10B H10F 0.9800 .
C11B C12B 1.502(7) .
C11B H11D 0.9800 .
C11B H11E 0.9800 .
C11B H11F 0.9800 .
C12B C13B 1.410(7) .
C12B C17B 1.433(7) .
C12B Os1B 2.196(5) .
C13B C14B 1.412(6) .
C13B Os1B 2.189(5) .
C13B H13B 0.9500 .
C14B C15B 1.412(6) .
C14B Os1B 2.161(4) .
C14B H14B 0.9500 .
C15B C16B 1.419(7) .
C15B C18B 1.527(7) .
C15B Os1B 2.156(5) .
C16B C17B 1.402(7) .
C16B Os1B 2.161(4) .
C16B H16B 0.9500 .
C17B Os1B 2.198(4) .
C17B H17B 0.9500 .
C18B C19B 1.503(7) .
C18B C20B 1.506(7) .
C18B H18B 1.0000 .
C19B H19D 0.9800 .
C19B H19E 0.9800 .
C19B H19F 0.9800 .
C20B H20D 0.9800 .
C20B H20E 0.9800 .
C20B H20F 0.9800 .

loop_
_geom_torsion_atom_site_label_1
_geom_torsion_atom_site_label_2
_geom_torsion_atom_site_label_3
_geom_torsion_atom_site_label_4
_geom_torsion
_geom_torsion_site_symmetry_1
_geom_torsion_site_symmetry_2
_geom_torsion_site_symmetry_3
_geom_torsion_site_symmetry_4
N1A Os1A O1A C1A -0.5(4) . . . .
C14A Os1A O1A C1A -90.0(4) . . . .
C16A Os1A O1A C1A -148.3(4) . . . .
C15A Os1A O1A C1A -110.5(4) . . . .
C13A Os1A O1A C1A -114.8(6) . . . .
C12A Os1A O1A C1A 167.2(4) . . . .
C17A Os1A O1A C1A -179.9(4) . . . .
Cl1A Os1A O1A C1A 84.9(4) . . . .
O1A Os1A N1A C7A -5.0(4) . . . .
C14A Os1A N1A C7A 121.2(4) . . . .
C16A Os1A N1A C7A 73.2(5) . . . .
C15A Os1A N1A C7A 87.5(4) . . . .
C13A Os1A N1A C7A 158.6(4) . . . .
C12A Os1A N1A C7A -175.5(4) . . . .
C17A Os1A N1A C7A 172.6(6) . . . .
Cl1A Os1A N1A C7A -88.1(4) . . . .
O1A Os1A N1A C8A 178.4(4) . . . .
C14A Os1A N1A C8A -55.4(4) . . . .
C16A Os1A N1A C8A -103.4(4) . . . .
C15A Os1A N1A C8A -89.1(4) . . . .
C13A Os1A N1A C8A -18.0(4) . . . .
C12A Os1A N1A C8A 7.9(4) . . . .
C17A Os1A N1A C8A -4.0(9) . . . .
Cl1A Os1A N1A C8A 95.3(4) . . . .
Os1A O1A C1A C2A -177.7(3) . . . .
Os1A O1A C1A C6A 4.8(7) . . . .
O1A C1A C2A C3A -177.0(5) . . . .
C6A C1A C2A C3A 0.7(7) . . . .
C1A C2A C3A C4A 0.7(8) . . . .
C2A C3A C4A C5A -1.2(8) . . . .
C3A C4A C5A C6A 0.4(8) . . . .
C4A C5A C6A C1A 0.9(8) . . . .
C4A C5A C6A C7A -178.6(5) . . . .
O1A C1A C6A C5A 176.1(5) . . . .
C2A C1A C6A C5A -1.4(7) . . . .
O1A C1A C6A C7A -4.4(8) . . . .
C2A C1A C6A C7A 178.1(5) . . . .
C8A N1A C7A C6A -176.2(5) . . . .
Os1A N1A C7A C6A 7.1(8) . . . .
C5A C6A C7A N1A 177.4(5) . . . .
C1A C6A C7A N1A -2.1(9) . . . .
C7A N1A C8A C9A 99.2(6) . . . .
Os1A N1A C8A C9A -83.9(5) . . . .
N1A C8A C9A C10A -67.5(6) . . . .
O1A Os1A C12A C13A 150.7(3) . . . .
N1A Os1A C12A C13A -45.0(3) . . . .
C14A Os1A C12A C13A 28.2(3) . . . .
C16A Os1A C12A C13A 102.1(3) . . . .
C15A Os1A C12A C13A 65.0(3) . . . .
C17A Os1A C12A C13A 130.3(4) . . . .
Cl1A Os1A C12A C13A -129.6(3) . . . .
O1A Os1A C12A C17A 20.4(4) . . . .
N1A Os1A C12A C17A -175.3(3) . . . .
C14A Os1A C12A C17A -102.2(3) . . . .
C16A Os1A C12A C17A -28.2(3) . . . .
C15A Os1A C12A C17A -65.3(3) . . . .
C13A Os1A C12A C17A -130.3(4) . . . .
Cl1A Os1A C12A C17A 100.1(3) . . . .
O1A Os1A C12A C11A -95.4(5) . . . .
N1A Os1A C12A C11A 68.9(5) . . . .
C14A Os1A C12A C11A 142.0(5) . . . .
C16A Os1A C12A C11A -144.0(5) . . . .
C15A Os1A C12A C11A 178.9(5) . . . .
C13A Os1A C12A C11A 113.9(6) . . . .
C17A Os1A C12A C11A -115.8(6) . . . .
Cl1A Os1A C12A C11A -15.7(5) . . . .
C17A C12A C13A C14A 4.5(7) . . . .
C11A C12A C13A C14A -174.6(5) . . . .
Os1A C12A C13A C14A -50.7(4) . . . .
C17A C12A C13A Os1A 55.2(4) . . . .
C11A C12A C13A Os1A -124.0(5) . . . .
O1A Os1A C13A C12A -101.4(6) . . . .
N1A Os1A C13A C12A 145.9(3) . . . .
C14A Os1A C13A C12A -134.5(4) . . . .
C16A Os1A C13A C12A -67.4(3) . . . .
C15A Os1A C13A C12A -106.0(3) . . . .
C17A Os1A C13A C12A -30.5(3) . . . .
Cl1A Os1A C13A C12A 57.3(3) . . . .
O1A Os1A C13A C14A 33.1(7) . . . .
N1A Os1A C13A C14A -79.6(3) . . . .
C16A Os1A C13A C14A 67.1(3) . . . .
C15A Os1A C13A C14A 28.6(3) . . . .
C12A Os1A C13A C14A 134.5(4) . . . .
C17A Os1A C13A C14A 104.0(3) . . . .
Cl1A Os1A C13A C14A -168.2(2) . . . .
C12A C13A C14A C15A -2.5(7) . . . .
Os1A C13A C14A C15A -54.3(4) . . . .
C12A C13A C14A Os1A 51.8(4) . . . .
O1A Os1A C14A C15A -34.3(3) . . . .
N1A Os1A C14A C15A -122.6(3) . . . .
C16A Os1A C14A C15A 31.6(3) . . . .
C13A Os1A C14A C15A 133.8(4) . . . .
C12A Os1A C14A C15A 106.0(3) . . . .
C17A Os1A C14A C15A 68.4(3) . . . .
Cl1A Os1A C14A C15A 156.0(2) . . . .
O1A Os1A C14A C13A -168.1(2) . . . .
N1A Os1A C14A C13A 103.6(3) . . . .
C16A Os1A C14A C13A -102.2(3) . . . .
C15A Os1A C14A C13A -133.8(4) . . . .
C12A Os1A C14A C13A -27.8(3) . . . .
C17A Os1A C14A C13A -65.4(3) . . . .
Cl1A Os1A C14A C13A 22.2(4) . . . .
C13A C14A C15A C16A 0.0(7) . . . .
Os1A C14A C15A C16A -54.7(4) . . . .
C13A C14A C15A C18A 176.7(5) . . . .
Os1A C14A C15A C18A 121.9(5) . . . .
C13A C14A C15A Os1A 54.7(4) . . . .
O1A Os1A C15A C14A 153.0(3) . . . .
N1A Os1A C15A C14A 63.7(3) . . . .
C16A Os1A C15A C14A -128.7(4) . . . .
C13A Os1A C15A C14A -28.4(3) . . . .
C12A Os1A C15A C14A -64.7(3) . . . .
C17A Os1A C15A C14A -101.4(3) . . . .
Cl1A Os1A C15A C14A -132.6(4) . . . .
O1A Os1A C15A C16A -78.4(3) . . . .
N1A Os1A C15A C16A -167.6(3) . . . .
C14A Os1A C15A C16A 128.7(4) . . . .
C13A Os1A C15A C16A 100.2(3) . . . .
C12A Os1A C15A C16A 64.0(3) . . . .
C17A Os1A C15A C16A 27.3(3) . . . .
Cl1A Os1A C15A C16A -3.9(7) . . . .
O1A Os1A C15A C18A 34.4(4) . . . .
N1A Os1A C15A C18A -54.8(5) . . . .
C14A Os1A C15A C18A -118.5(6) . . . .
C16A Os1A C15A C18A 112.8(5) . . . .
C13A Os1A C15A C18A -147.0(5) . . . .
C12A Os1A C15A C18A 176.8(5) . . . .
C17A Os1A C15A C18A 140.1(5) . . . .
Cl1A Os1A C15A C18A 108.9(6) . . . .
C14A C15A C16A C17A 0.3(7) . . . .
C18A C15A C16A C17A -176.5(5) . . . .
Os1A C15A C16A C17A -54.2(4) . . . .
C14A C15A C16A Os1A 54.5(4) . . . .
C18A C15A C16A Os1A -122.3(4) . . . .
O1A Os1A C16A C17A -124.0(3) . . . .
N1A Os1A C16A C17A 156.9(3) . . . .
C14A Os1A C16A C17A 103.7(3) . . . .
C15A Os1A C16A C17A 135.1(4) . . . .
C13A Os1A C16A C17A 65.9(3) . . . .
C12A Os1A C16A C17A 28.6(3) . . . .
Cl1A Os1A C16A C17A -46.2(3) . . . .
O1A Os1A C16A C15A 100.9(3) . . . .
N1A Os1A C16A C15A 21.8(5) . . . .
C14A Os1A C16A C15A -31.4(3) . . . .
C13A Os1A C16A C15A -69.2(3) . . . .
C12A Os1A C16A C15A -106.5(3) . . . .
C17A Os1A C16A C15A -135.1(4) . . . .
Cl1A Os1A C16A C15A 178.7(2) . . . .
C15A C16A C17A C12A 1.8(7) . . . .
Os1A C16A C17A C12A -51.5(4) . . . .
C15A C16A C17A Os1A 53.2(4) . . . .
C13A C12A C17A C16A -4.1(7) . . . .
C11A C12A C17A C16A 175.0(5) . . . .
Os1A C12A C17A C16A 50.8(4) . . . .
C13A C12A C17A Os1A -54.9(4) . . . .
C11A C12A C17A Os1A 124.2(5) . . . .
O1A Os1A C17A C16A 59.1(3) . . . .
N1A Os1A C17A C16A -118.4(7) . . . .
C14A Os1A C17A C16A -66.1(3) . . . .
C15A Os1A C17A C16A -28.1(3) . . . .
C13A Os1A C17A C16A -103.5(3) . . . .
C12A Os1A C17A C16A -133.7(4) . . . .
Cl1A Os1A C17A C16A 143.7(3) . . . .
O1A Os1A C17A C12A -167.2(3) . . . .
N1A Os1A C17A C12A 15.3(9) . . . .
C14A Os1A C17A C12A 67.6(3) . . . .
C16A Os1A C17A C12A 133.7(4) . . . .
C15A Os1A C17A C12A 105.6(3) . . . .
C13A Os1A C17A C12A 30.2(3) . . . .
Cl1A Os1A C17A C12A -82.6(3) . . . .
C14A C15A C18A C19A -13.8(7) . . . .
C16A C15A C18A C19A 162.7(5) . . . .
Os1A C15A C18A C19A 76.0(6) . . . .
C14A C15A C18A C20A 112.2(6) . . . .
C16A C15A C18A C20A -71.3(6) . . . .
Os1A C15A C18A C20A -158.0(4) . . . .
Os1B O1B C1B C2B 174.9(3) . . . .
Os1B O1B C1B C6B -7.1(7) . . . .
O1B C1B C2B C3B 179.8(5) . . . .
C6B C1B C2B C3B 1.7(8) . . . .
C1B C2B C3B C4B -0.7(10) . . . .
C2B C3B C4B C5B -1.5(10) . . . .
C3B C4B C5B C6B 2.6(9) . . . .
O1B C1B C6B C5B -178.6(5) . . . .
C2B C1B C6B C5B -0.7(7) . . . .
O1B C1B C6B C7B -4.5(8) . . . .
C2B C1B C6B C7B 173.5(5) . . . .
C4B C5B C6B C1B -1.5(8) . . . .
C4B C5B C6B C7B -176.0(5) . . . .
C8B N1B C7B C6B -178.7(5) . . . .
Os1B N1B C7B C6B 0.7(8) . . . .
C1B C6B C7B N1B 7.9(9) . . . .
C5B C6B C7B N1B -177.9(5) . . . .
C7B N1B C8B C9B -103.8(6) . . . .
Os1B N1B C8B C9B 76.8(5) . . . .
N1B C8B C9B C10B 75.6(7) . . . .
C17B C12B C13B C14B -3.3(7) . . . .
C11B C12B C13B C14B 175.5(5) . . . .
Os1B C12B C13B C14B 51.9(4) . . . .
C17B C12B C13B Os1B -55.2(4) . . . .
C11B C12B C13B Os1B 123.6(5) . . . .
C12B C13B C14B C15B -0.3(7) . . . .
Os1B C13B C14B C15B 52.3(4) . . . .
C12B C13B C14B Os1B -52.6(4) . . . .
C13B C14B C15B C16B 3.1(7) . . . .
Os1B C14B C15B C16B 56.0(4) . . . .
C13B C14B C15B C18B -174.8(4) . . . .
Os1B C14B C15B C18B -121.9(5) . . . .
C13B C14B C15B Os1B -52.9(4) . . . .
C14B C15B C16B C17B -2.4(7) . . . .
C18B C15B C16B C17B 175.6(4) . . . .
Os1B C15B C16B C17B 53.7(4) . . . .
C14B C15B C16B Os1B -56.1(4) . . . .
C18B C15B C16B Os1B 121.9(4) . . . .
C15B C16B C17B C12B -1.1(7) . . . .
Os1B C16B C17B C12B 51.7(4) . . . .
C15B C16B C17B Os1B -52.7(4) . . . .
C13B C12B C17B C16B 3.9(7) . . . .
C11B C12B C17B C16B -174.8(5) . . . .
Os1B C12B C17B C16B -51.2(4) . . . .
C13B C12B C17B Os1B 55.1(4) . . . .
C11B C12B C17B Os1B -123.7(5) . . . .
C14B C15B C18B C19B -105.4(5) . . . .
C16B C15B C18B C19B 76.7(6) . . . .
Os1B C15B C18B C19B 164.0(4) . . . .
C14B C15B C18B C20B 21.1(7) . . . .
C16B C15B C18B C20B -156.8(5) . . . .
Os1B C15B C18B C20B -69.5(6) . . . .
C1B O1B Os1B N1B 11.2(4) . . . .
C1B O1B Os1B C15B 119.0(4) . . . .
C1B O1B Os1B C14B 101.5(4) . . . .
C1B O1B Os1B C16B 155.8(4) . . . .
C1B O1B Os1B C13B 137.7(6) . . . .
C1B O1B Os1B C12B -156.5(4) . . . .
C1B O1B Os1B C17B -171.5(4) . . . .
C1B O1B Os1B Cl1B -73.1(4) . . . .
C7B N1B Os1B O1B -7.8(4) . . . .
C8B N1B Os1B O1B 171.6(4) . . . .
C7B N1B Os1B C15B -102.0(4) . . . .
C8B N1B Os1B C15B 77.4(4) . . . .
C7B N1B Os1B C14B -137.2(4) . . . .
C8B N1B Os1B C14B 42.2(4) . . . .
C7B N1B Os1B C16B -84.1(5) . . . .
C8B N1B Os1B C16B 95.3(4) . . . .
C7B N1B Os1B C13B -173.9(4) . . . .
C8B N1B Os1B C13B 5.5(4) . . . .
C7B N1B Os1B C12B 161.1(4) . . . .
C8B N1B Os1B C12B -19.5(5) . . . .
C7B N1B Os1B C17B -173.3(8) . . . .
C8B N1B Os1B C17B 6.1(11) . . . .
C7B N1B Os1B Cl1B 76.3(4) . . . .
C8B N1B Os1B Cl1B -104.3(4) . . . .
C14B C15B Os1B O1B -158.0(3) . . . .
C16B C15B Os1B O1B 73.6(3) . . . .
C18B C15B Os1B O1B -39.5(4) . . . .
C14B C15B Os1B N1B -68.6(3) . . . .
C16B C15B Os1B N1B 162.9(3) . . . .
C18B C15B Os1B N1B 49.8(4) . . . .
C16B C15B Os1B C14B -128.5(4) . . . .
C18B C15B Os1B C14B 118.5(5) . . . .
C14B C15B Os1B C16B 128.5(4) . . . .
C18B C15B Os1B C16B -113.1(5) . . . .
C14B C15B Os1B C13B 27.8(3) . . . .
C16B C15B Os1B C13B -100.7(3) . . . .
C18B C15B Os1B C13B 146.2(5) . . . .
C14B C15B Os1B C12B 64.0(3) . . . .
C16B C15B Os1B C12B -64.5(3) . . . .
C18B C15B Os1B C12B -177.6(4) . . . .
C14B C15B Os1B C17B 100.7(3) . . . .
C16B C15B Os1B C17B -27.8(3) . . . .
C18B C15B Os1B C17B -140.9(4) . . . .
C14B C15B Os1B Cl1B 119.4(6) . . . .
C16B C15B Os1B Cl1B -9.0(8) . . . .
C18B C15B Os1B Cl1B -122.1(6) . . . .
C13B C14B Os1B O1B 163.7(2) . . . .
C15B C14B Os1B O1B 29.0(3) . . . .
C13B C14B Os1B N1B -107.7(3) . . . .
C15B C14B Os1B N1B 117.5(3) . . . .
C13B C14B Os1B C15B 134.7(4) . . . .
C13B C14B Os1B C16B 103.1(3) . . . .
C15B C14B Os1B C16B -31.7(3) . . . .
C15B C14B Os1B C13B -134.7(4) . . . .
C13B C14B Os1B C12B 28.1(3) . . . .
C15B C14B Os1B C12B -106.6(3) . . . .
C13B C14B Os1B C17B 66.0(3) . . . .
C15B C14B Os1B C17B -68.8(3) . . . .
C13B C14B Os1B Cl1B -26.0(4) . . . .
C15B C14B Os1B Cl1B -160.7(2) . . . .
C17B C16B Os1B O1B 119.8(3) . . . .
C15B C16B Os1B O1B -105.8(3) . . . .
C17B C16B Os1B N1B -162.5(3) . . . .
C15B C16B Os1B N1B -28.2(4) . . . .
C17B C16B Os1B C15B -134.3(4) . . . .
C17B C16B Os1B C14B -102.8(3) . . . .
C15B C16B Os1B C14B 31.5(3) . . . .
C17B C16B Os1B C13B -65.5(3) . . . .
C15B C16B Os1B C13B 68.9(3) . . . .
C17B C16B Os1B C12B -28.3(3) . . . .
C15B C16B Os1B C12B 106.1(3) . . . .
C15B C16B Os1B C17B 134.3(4) . . . .
C17B C16B Os1B Cl1B 43.2(3) . . . .
C15B C16B Os1B Cl1B 177.5(2) . . . .
C12B C13B Os1B O1B 85.9(6) . . . .
C14B C13B Os1B O1B -48.0(7) . . . .
C12B C13B Os1B N1B -149.3(3) . . . .
C14B C13B Os1B N1B 76.8(3) . . . .
C12B C13B Os1B C15B 105.9(3) . . . .
C14B C13B Os1B C15B -28.0(3) . . . .
C12B C13B Os1B C14B 133.9(4) . . . .
C12B C13B Os1B C16B 67.7(3) . . . .
C14B C13B Os1B C16B -66.3(3) . . . .
C14B C13B Os1B C12B -133.9(4) . . . .
C12B C13B Os1B C17B 30.8(3) . . . .
C14B C13B Os1B C17B -103.1(3) . . . .
C12B C13B Os1B Cl1B -61.1(3) . . . .
C14B C13B Os1B Cl1B 165.0(2) . . . .
C13B C12B Os1B O1B -154.1(3) . . . .
C17B C12B Os1B O1B -24.2(4) . . . .
C11B C12B Os1B O1B 90.4(5) . . . .
C13B C12B Os1B N1B 42.7(4) . . . .
C17B C12B Os1B N1B 172.6(3) . . . .
C11B C12B Os1B N1B -72.8(5) . . . .
C13B C12B Os1B C15B -65.0(3) . . . .
C17B C12B Os1B C15B 64.9(3) . . . .
C11B C12B Os1B C15B 179.4(5) . . . .
C13B C12B Os1B C14B -28.4(3) . . . .
C17B C12B Os1B C14B 101.5(3) . . . .
C11B C12B Os1B C14B -143.9(5) . . . .
C13B C12B Os1B C16B -102.0(3) . . . .
C17B C12B Os1B C16B 27.9(3) . . . .
C11B C12B Os1B C16B 142.5(5) . . . .
C17B C12B Os1B C13B 129.9(4) . . . .
C11B C12B Os1B C13B -115.5(6) . . . .
C13B C12B Os1B C17B -129.9(4) . . . .
C11B C12B Os1B C17B 114.6(6) . . . .
C13B C12B Os1B Cl1B 124.9(3) . . . .
C17B C12B Os1B Cl1B -105.2(3) . . . .
C11B C12B Os1B Cl1B 9.4(5) . . . .
C16B C17B Os1B O1B -61.9(3) . . . .
C12B C17B Os1B O1B 163.8(3) . . . .
C16B C17B Os1B N1B 103.3(9) . . . .
C12B C17B Os1B N1B -31.0(11) . . . .
C16B C17B Os1B C15B 28.4(3) . . . .
C12B C17B Os1B C15B -105.9(3) . . . .
C16B C17B Os1B C14B 66.5(3) . . . .
C12B C17B Os1B C14B -67.8(3) . . . .
C12B C17B Os1B C16B -134.3(4) . . . .
C16B C17B Os1B C13B 103.9(3) . . . .
C12B C17B Os1B C13B -30.4(3) . . . .
C16B C17B Os1B C12B 134.3(4) . . . .
C16B C17B Os1B Cl1B -147.7(3) . . . .
C12B C17B Os1B Cl1B 78.0(3) . . . .
